data_7158186
loop_
_publ_author_name
'Tajti, \'Ad\'am'
'Szab\'o, K\'armen Em\>oke'
'Popovics-T\'oth, N\'ora'
'Iskanderov, Javad'
'Perdih, Franc'
'Hackler, L\'aszl\'o'
'Kari, Be\'ata'
'Pusk\'as, L\'aszl\'o G'
'B\'alint, Erika'

_publ_section_title
;
 PMDTA-catalyzed multicomponent synthesis and biological activity of
 2-amino-4H-chromenes containing a phosphonate or phosphine oxide moiety.
;
_journal_issue 31
_journal_name_full 'Organic &amp; biomolecular chemistry'
_journal_page_first 6883
_journal_page_last 6891
_journal_paper_doi 10.1039/d1ob01204e
_journal_volume 19
_journal_year 2021
_chemical_formula_moiety 'C22 H17 N2 O2 P, C2 H3 N'
_chemical_formula_sum 'C24 H20 N3 O2 P'
_chemical_formula_weight 413.40
_space_group_crystal_system monoclinic
_space_group_IT_number 14
_space_group_name_Hall '-P 2ybc'
_space_group_name_H-M_alt 'P 1 21/c 1'
_atom_sites_solution_hydrogens mixed
_atom_sites_solution_primary dual
_audit_creation_method SHELXL-2018/3
_audit_update_record
;
2021-05-13 deposited with the CCDC.	2021-07-22 downloaded from the CCDC.
;
_cell_angle_alpha 90
_cell_angle_beta 101.939(5)
_cell_angle_gamma 90
_cell_formula_units_Z 4
_cell_length_a 12.3634(7)
_cell_length_b 10.7573(6)
_cell_length_c 15.9936(8)
_cell_measurement_reflns_used 4516
_cell_measurement_temperature 150(2)
_cell_measurement_theta_max 30.1200
_cell_measurement_theta_min 3.1840
_cell_volume 2081.1(2)
_computing_cell_refinement 'CrysAlisPro 1.171.39.46e (Rigaku OD, 2018)'
_computing_data_collection 'CrysAlisPro 1.171.39.46e (Rigaku OD, 2018)'
_computing_data_reduction 'CrysAlisPro 1.171.39.46e (Rigaku OD, 2018)'
_computing_structure_refinement 'ShelXL (Sheldrick, 2015)'
_computing_structure_solution 'ShelXT (Sheldrick, 2015)'
_diffrn_ambient_temperature 150(2)
_diffrn_detector 'CCD plate'
_diffrn_detector_area_resol_mean 10.4933
_diffrn_detector_type Atlas
_diffrn_measured_fraction_theta_full 0.999
_diffrn_measured_fraction_theta_max 1.000
_diffrn_measurement_device 'four-circle diffractometer'
_diffrn_measurement_device_type 'SuperNova, Dual, Cu at home/near, Atlas'
_diffrn_measurement_method '\w scans'
_diffrn_radiation_monochromator mirror
_diffrn_radiation_probe x-ray
_diffrn_radiation_type MoK\a
_diffrn_radiation_wavelength 0.71073
_diffrn_reflns_av_R_equivalents 0.0243
_diffrn_reflns_av_unetI/netI 0.0351
_diffrn_reflns_Laue_measured_fraction_full 0.999
_diffrn_reflns_Laue_measured_fraction_max 1.000
_diffrn_reflns_limit_h_max 16
_diffrn_reflns_limit_h_min -15
_diffrn_reflns_limit_k_max 13
_diffrn_reflns_limit_k_min -12
_diffrn_reflns_limit_l_max 20
_diffrn_reflns_limit_l_min -19
_diffrn_reflns_number 10972
_diffrn_reflns_point_group_measured_fraction_full 0.999
_diffrn_reflns_point_group_measured_fraction_max 1.000
_diffrn_reflns_theta_full 25.242
_diffrn_reflns_theta_max 27.483
_diffrn_reflns_theta_min 2.534
_diffrn_source 'micro-focus sealed X-ray tube'
_diffrn_source_type 'SuperNova (Mo) X-ray Source'
_exptl_absorpt_coefficient_mu 0.158
_exptl_absorpt_correction_T_max 1.00000
_exptl_absorpt_correction_T_min 0.36510
_exptl_absorpt_correction_type multi-scan
_exptl_absorpt_process_details
;
CrysAlisPro 1.171.39.46e (Rigaku Oxford Diffraction, 2018)
Empirical absorption correction using spherical harmonics,
 implemented in SCALE3 ABSPACK scaling algorithm.
;
_exptl_crystal_colour colorless
_exptl_crystal_density_diffrn 1.319
_exptl_crystal_description prism
_exptl_crystal_F_000 864
_exptl_crystal_size_max 0.600
_exptl_crystal_size_mid 0.600
_exptl_crystal_size_min 0.200
_refine_diff_density_max 0.550
_refine_diff_density_min -0.458
_refine_diff_density_rms 0.057
_refine_ls_extinction_method none
_refine_ls_goodness_of_fit_ref 1.040
_refine_ls_hydrogen_treatment mixed
_refine_ls_matrix_type full
_refine_ls_number_parameters 278
_refine_ls_number_reflns 4755
_refine_ls_number_restraints 0
_refine_ls_restrained_S_all 1.040
_refine_ls_R_factor_all 0.0552
_refine_ls_R_factor_gt 0.0426
_refine_ls_shift/su_max 0.000
_refine_ls_shift/su_mean 0.000
_refine_ls_structure_factor_coef Fsqd
_refine_ls_weighting_details 'w=1/[\s^2^(Fo^2^)+(0.0517P)^2^+1.1508P] where P=(Fo^2^+2Fc^2^)/3'
_refine_ls_weighting_scheme calc
_refine_ls_wR_factor_gt 0.1064
_refine_ls_wR_factor_ref 0.1167
_reflns_Friedel_coverage 0.000
_reflns_number_gt 3899
_reflns_number_total 4755
_reflns_threshold_expression 'I > 2\s(I)'
_cod_data_source_file d1ob01204e2.cif
_cod_data_source_block Structure-14a
_cod_depositor_comments 'Adding full bibliography for 7158185--7158189.cif.'
_cod_original_sg_symbol_H-M 'P 21/c'
_cod_database_code 7158186
_shelx_shelxl_version_number 2018/3
_shelx_space_group_comment
;
The symmetry employed for this shelxl refinement is uniquely defined
by the following loop, which should always be used as a source of
symmetry information in preference to the above space-group names.
They are only intended as comments.
;
_shelx_estimated_absorpt_t_min 0.911
_shelx_estimated_absorpt_t_max 0.969

loop_
_space_group_symop_operation_xyz
'x, y, z'
'-x, y+1/2, -z+1/2'
'-x, -y, -z'
'x, -y-1/2, z-1/2'

loop_
_atom_site_label
_atom_site_type_symbol
_atom_site_fract_x
_atom_site_fract_y
_atom_site_fract_z
_atom_site_U_iso_or_equiv
_atom_site_adp_type
_atom_site_occupancy
_atom_site_site_symmetry_order
_atom_site_calc_flag
_atom_site_refinement_flags_posn
_atom_site_refinement_flags_adp
_atom_site_refinement_flags_occupancy
_atom_site_disorder_assembly
_atom_site_disorder_group
P1 P 0.22153(3) 0.30863(4) 0.74340(2) 0.01778(12) Uani 1 1 d . . . . .
O1 O 0.12363(9) 0.31502(11) 0.78451(7) 0.0223(3) Uani 1 1 d . . . . .
O2 O 0.11313(9) 0.62068(12) 0.77838(7) 0.0224(3) Uani 1 1 d . . . . .
N1 N 0.15525(13) 0.51495(17) 0.49917(9) 0.0338(4) Uani 1 1 d . . . . .
N2 N 0.00225(12) 0.63429(16) 0.65015(9) 0.0266(3) Uani 1 1 d . . . . .
H2A H -0.0373(17) 0.689(2) 0.6746(13) 0.032 Uiso 1 1 d . U . . .
H2B H -0.0253(16) 0.607(2) 0.5987(13) 0.032 Uiso 1 1 d . U . . .
C1 C 0.27109(12) 0.46490(16) 0.72316(9) 0.0183(3) Uani 1 1 d . . . . .
H1 H 0.336931 0.457686 0.696189 0.022 Uiso 1 1 calc R U . . .
C2 C 0.17779(12) 0.52989(16) 0.66201(10) 0.0197(3) Uani 1 1 d . . . . .
C3 C 0.09877(13) 0.59233(16) 0.69373(9) 0.0204(3) Uani 1 1 d . . . . .
C4 C 0.22011(12) 0.61443(16) 0.82771(9) 0.0210(3) Uani 1 1 d . . . . .
C5 C 0.30095(12) 0.54062(16) 0.80407(9) 0.0198(3) Uani 1 1 d . . . . .
C6 C 0.24001(14) 0.68649(18) 0.90114(11) 0.0268(4) Uani 1 1 d . . . . .
H6 H 0.182876 0.735708 0.915782 0.032 Uiso 1 1 calc R U . . .
C7 C 0.34485(15) 0.68533(19) 0.95276(11) 0.0310(4) Uani 1 1 d . . . . .
H7 H 0.359873 0.732873 1.003908 0.037 Uiso 1 1 calc R U . . .
C8 C 0.42789(14) 0.61469(19) 0.92969(11) 0.0302(4) Uani 1 1 d . . . . .
H8 H 0.500112 0.615551 0.964564 0.036 Uiso 1 1 calc R U . . .
C9 C 0.40631(13) 0.54277(17) 0.85607(11) 0.0250(4) Uani 1 1 d . . . . .
H9 H 0.463830 0.494641 0.841028 0.030 Uiso 1 1 calc R U . . .
C10 C 0.16537(13) 0.51991(17) 0.57241(10) 0.0229(3) Uani 1 1 d . . . . .
C11 C 0.18685(13) 0.23569(16) 0.63993(10) 0.0206(3) Uani 1 1 d . . . . .
C12 C 0.26536(14) 0.18928(19) 0.59693(11) 0.0305(4) Uani 1 1 d . . . . .
H12 H 0.341801 0.195614 0.622112 0.037 Uiso 1 1 calc R U . . .
C13 C 0.23229(16) 0.1340(2) 0.51762(11) 0.0352(5) Uani 1 1 d . . . . .
H13 H 0.286227 0.103538 0.488220 0.042 Uiso 1 1 calc R U . . .
C14 C 0.12161(16) 0.12276(19) 0.48108(11) 0.0314(4) Uani 1 1 d . . . . .
H14 H 0.099314 0.083226 0.427145 0.038 Uiso 1 1 calc R U . . .
C15 C 0.04294(15) 0.1692(2) 0.52302(11) 0.0319(4) Uani 1 1 d . . . . .
H15 H -0.033357 0.162071 0.497556 0.038 Uiso 1 1 calc R U . . .
C16 C 0.07505(13) 0.22600(18) 0.60204(10) 0.0263(4) Uani 1 1 d . . . . .
H16 H 0.020803 0.258355 0.630399 0.032 Uiso 1 1 calc R U . . .
C17 C 0.33346(13) 0.21953(16) 0.80476(10) 0.0207(3) Uani 1 1 d . . . . .
C18 C 0.30650(14) 0.12956(18) 0.85983(10) 0.0273(4) Uani 1 1 d . . . . .
H18 H 0.233415 0.125336 0.869704 0.033 Uiso 1 1 calc R U . . .
C19 C 0.38580(16) 0.0464(2) 0.90015(11) 0.0339(4) Uani 1 1 d . . . . .
H19 H 0.366446 -0.017055 0.935671 0.041 Uiso 1 1 calc R U . . .
C20 C 0.49347(16) 0.0560(2) 0.88857(11) 0.0336(4) Uani 1 1 d . . . . .
H20 H 0.547751 -0.001407 0.915953 0.040 Uiso 1 1 calc R U . . .
C21 C 0.52244(14) 0.14852(18) 0.83753(11) 0.0279(4) Uani 1 1 d . . . . .
H21 H 0.597095 0.156707 0.831857 0.033 Uiso 1 1 calc R U . . .
C22 C 0.44251(13) 0.22966(17) 0.79443(10) 0.0241(4) Uani 1 1 d . . . . .
H22 H 0.462033 0.291847 0.758048 0.029 Uiso 1 1 calc R U . . .
N3 N 0.6759(3) 0.3853(3) 0.8094(2) 0.0991(10) Uani 1 1 d . . . . .
C23 C 0.7622(2) 0.4024(2) 0.79670(17) 0.0552(6) Uani 1 1 d . . . . .
C24 C 0.86868(18) 0.4283(2) 0.77637(19) 0.0568(7) Uani 1 1 d . . . . .
H24A H 0.863148 0.420557 0.714572 0.085 Uiso 1 1 calc R U . . .
H24B H 0.923374 0.368866 0.806232 0.085 Uiso 1 1 calc R U . . .
H24C H 0.891656 0.512958 0.794529 0.085 Uiso 1 1 calc R U . . .

loop_
_atom_site_aniso_label
_atom_site_aniso_U_11
_atom_site_aniso_U_22
_atom_site_aniso_U_33
_atom_site_aniso_U_23
_atom_site_aniso_U_13
_atom_site_aniso_U_12
P1 0.01628(19) 0.0191(2) 0.0189(2) 0.00096(16) 0.00576(14) -0.00040(15)
O1 0.0202(5) 0.0254(7) 0.0233(5) 0.0010(5) 0.0093(4) -0.0021(5)
O2 0.0186(5) 0.0294(7) 0.0191(5) -0.0039(5) 0.0037(4) 0.0030(5)
N1 0.0400(9) 0.0400(11) 0.0227(7) -0.0005(7) 0.0096(6) 0.0057(7)
N2 0.0229(7) 0.0327(9) 0.0228(7) -0.0065(6) 0.0011(6) 0.0080(6)
C1 0.0158(7) 0.0190(8) 0.0214(7) 0.0013(6) 0.0065(5) 0.0003(6)
C2 0.0189(7) 0.0213(9) 0.0194(7) 0.0011(6) 0.0051(6) 0.0003(6)
C3 0.0207(7) 0.0216(9) 0.0191(7) -0.0003(6) 0.0042(6) -0.0012(6)
C4 0.0196(7) 0.0240(9) 0.0192(7) 0.0015(7) 0.0035(6) -0.0031(6)
C5 0.0205(7) 0.0189(9) 0.0202(7) 0.0018(6) 0.0049(6) -0.0027(6)
C6 0.0292(8) 0.0281(10) 0.0236(8) -0.0033(7) 0.0069(7) -0.0005(7)
C7 0.0361(9) 0.0322(11) 0.0225(8) -0.0043(7) 0.0013(7) -0.0061(8)
C8 0.0262(8) 0.0329(11) 0.0276(8) 0.0028(8) -0.0036(7) -0.0057(8)
C9 0.0205(7) 0.0256(10) 0.0285(8) 0.0035(7) 0.0039(6) -0.0016(7)
C10 0.0218(7) 0.0230(9) 0.0251(8) 0.0011(7) 0.0078(6) 0.0029(7)
C11 0.0230(7) 0.0184(8) 0.0211(7) 0.0017(6) 0.0062(6) -0.0016(6)
C12 0.0244(8) 0.0388(12) 0.0283(8) -0.0050(8) 0.0055(7) 0.0050(8)
C13 0.0362(10) 0.0420(13) 0.0292(9) -0.0070(9) 0.0105(7) 0.0087(9)
C14 0.0411(10) 0.0321(11) 0.0208(8) -0.0027(7) 0.0057(7) -0.0023(8)
C15 0.0282(9) 0.0412(12) 0.0255(8) -0.0014(8) 0.0036(7) -0.0066(8)
C16 0.0232(8) 0.0331(11) 0.0235(8) -0.0017(7) 0.0069(6) -0.0038(7)
C17 0.0222(7) 0.0189(9) 0.0203(7) -0.0015(6) 0.0030(6) 0.0008(6)
C18 0.0286(8) 0.0300(10) 0.0230(8) 0.0032(7) 0.0050(6) -0.0003(7)
C19 0.0410(10) 0.0319(11) 0.0280(9) 0.0101(8) 0.0054(8) 0.0041(9)
C20 0.0356(9) 0.0356(12) 0.0266(8) 0.0031(8) -0.0006(7) 0.0130(8)
C21 0.0252(8) 0.0315(11) 0.0259(8) -0.0048(8) 0.0030(6) 0.0061(7)
C22 0.0233(8) 0.0242(9) 0.0249(8) -0.0021(7) 0.0055(6) 0.0011(7)
N3 0.097(2) 0.094(3) 0.116(2) -0.0010(19) 0.0446(19) -0.0450(19)
C23 0.0676(16) 0.0367(14) 0.0617(15) -0.0020(12) 0.0140(12) -0.0145(12)
C24 0.0377(12) 0.0337(13) 0.0940(19) -0.0054(13) 0.0020(12) 0.0067(10)

loop_
_atom_type_symbol
_atom_type_description
_atom_type_scat_dispersion_real
_atom_type_scat_dispersion_imag
_atom_type_scat_source
C C 0.0033 0.0016 'International Tables Vol C Tables 4.2.6.8 and 6.1.1.4'
H H 0.0000 0.0000 'International Tables Vol C Tables 4.2.6.8 and 6.1.1.4'
N N 0.0061 0.0033 'International Tables Vol C Tables 4.2.6.8 and 6.1.1.4'
O O 0.0106 0.0060 'International Tables Vol C Tables 4.2.6.8 and 6.1.1.4'
P P 0.1023 0.0942 'International Tables Vol C Tables 4.2.6.8 and 6.1.1.4'

loop_
_geom_angle_atom_site_label_1
_geom_angle_atom_site_label_2
_geom_angle_atom_site_label_3
_geom_angle
_geom_angle_site_symmetry_1
_geom_angle_site_symmetry_3
_geom_angle_publ_flag
O1 P1 C17 112.73(7) . . ?
O1 P1 C11 111.34(7) . . ?
C17 P1 C11 106.21(8) . . ?
O1 P1 C1 111.40(7) . . ?
C17 P1 C1 109.64(7) . . ?
C11 P1 C1 105.12(7) . . ?
C3 O2 C4 117.68(11) . . ?
C3 N2 H2A 120.1(13) . . ?
C3 N2 H2B 120.8(14) . . ?
H2A N2 H2B 119.0(18) . . ?
C5 C1 C2 108.79(13) . . ?
C5 C1 P1 111.93(11) . . ?
C2 C1 P1 107.30(10) . . ?
C5 C1 H1 109.6 . . ?
C2 C1 H1 109.6 . . ?
P1 C1 H1 109.6 . . ?
C3 C2 C10 118.53(14) . . ?
C3 C2 C1 119.53(13) . . ?
C10 C2 C1 121.76(14) . . ?
N2 C3 O2 111.28(14) . . ?
N2 C3 C2 127.22(14) . . ?
O2 C3 C2 121.50(14) . . ?
C6 C4 C5 122.61(15) . . ?
C6 C4 O2 115.70(14) . . ?
C5 C4 O2 121.69(14) . . ?
C4 C5 C9 117.69(15) . . ?
C4 C5 C1 118.68(13) . . ?
C9 C5 C1 123.62(15) . . ?
C7 C6 C4 118.69(16) . . ?
C7 C6 H6 120.7 . . ?
C4 C6 H6 120.7 . . ?
C6 C7 C8 119.95(17) . . ?
C6 C7 H7 120.0 . . ?
C8 C7 H7 120.0 . . ?
C7 C8 C9 120.54(16) . . ?
C7 C8 H8 119.7 . . ?
C9 C8 H8 119.7 . . ?
C8 C9 C5 120.51(16) . . ?
C8 C9 H9 119.7 . . ?
C5 C9 H9 119.7 . . ?
N1 C10 C2 178.3(2) . . ?
C12 C11 C16 119.22(15) . . ?
C12 C11 P1 123.50(13) . . ?
C16 C11 P1 117.28(12) . . ?
C13 C12 C11 120.18(16) . . ?
C13 C12 H12 119.9 . . ?
C11 C12 H12 119.9 . . ?
C14 C13 C12 120.37(17) . . ?
C14 C13 H13 119.8 . . ?
C12 C13 H13 119.8 . . ?
C13 C14 C15 119.93(17) . . ?
C13 C14 H14 120.0 . . ?
C15 C14 H14 120.0 . . ?
C14 C15 C16 120.24(16) . . ?
C14 C15 H15 119.9 . . ?
C16 C15 H15 119.9 . . ?
C15 C16 C11 120.05(16) . . ?
C15 C16 H16 120.0 . . ?
C11 C16 H16 120.0 . . ?
C18 C17 C22 119.45(16) . . ?
C18 C17 P1 117.19(12) . . ?
C22 C17 P1 123.14(13) . . ?
C19 C18 C17 120.26(16) . . ?
C19 C18 H18 119.9 . . ?
C17 C18 H18 119.9 . . ?
C18 C19 C20 119.81(17) . . ?
C18 C19 H19 120.1 . . ?
C20 C19 H19 120.1 . . ?
C21 C20 C19 120.46(17) . . ?
C21 C20 H20 119.8 . . ?
C19 C20 H20 119.8 . . ?
C20 C21 C22 120.07(16) . . ?
C20 C21 H21 120.0 . . ?
C22 C21 H21 120.0 . . ?
C21 C22 C17 119.82(16) . . ?
C21 C22 H22 120.1 . . ?
C17 C22 H22 120.1 . . ?
N3 C23 C24 176.7(3) . . ?
C23 C24 H24A 109.5 . . ?
C23 C24 H24B 109.5 . . ?
H24A C24 H24B 109.5 . . ?
C23 C24 H24C 109.5 . . ?
H24A C24 H24C 109.5 . . ?
H24B C24 H24C 109.5 . . ?

loop_
_geom_bond_atom_site_label_1
_geom_bond_atom_site_label_2
_geom_bond_distance
_geom_bond_site_symmetry_2
_geom_bond_publ_flag
P1 O1 1.4937(11) . ?
P1 C17 1.7986(17) . ?
P1 C11 1.8011(16) . ?
P1 C1 1.8407(17) . ?
O2 C3 1.3631(18) . ?
O2 C4 1.3945(18) . ?
N1 C10 1.153(2) . ?
N2 C3 1.330(2) . ?
N2 H2A 0.91(2) . ?
N2 H2B 0.87(2) . ?
C1 C5 1.509(2) . ?
C1 C2 1.520(2) . ?
C1 H1 1.0000 . ?
C2 C3 1.367(2) . ?
C2 C10 1.413(2) . ?
C4 C6 1.386(2) . ?
C4 C5 1.389(2) . ?
C5 C9 1.393(2) . ?
C6 C7 1.385(2) . ?
C6 H6 0.9500 . ?
C7 C8 1.387(3) . ?
C7 H7 0.9500 . ?
C8 C9 1.388(3) . ?
C8 H8 0.9500 . ?
C9 H9 0.9500 . ?
C11 C12 1.393(2) . ?
C11 C16 1.394(2) . ?
C12 C13 1.384(3) . ?
C12 H12 0.9500 . ?
C13 C14 1.378(3) . ?
C13 H13 0.9500 . ?
C14 C15 1.384(3) . ?
C14 H14 0.9500 . ?
C15 C16 1.386(2) . ?
C15 H15 0.9500 . ?
C16 H16 0.9500 . ?
C17 C18 1.395(2) . ?
C17 C22 1.396(2) . ?
C18 C19 1.384(3) . ?
C18 H18 0.9500 . ?
C19 C20 1.385(3) . ?
C19 H19 0.9500 . ?
C20 C21 1.380(3) . ?
C20 H20 0.9500 . ?
C21 C22 1.390(2) . ?
C21 H21 0.9500 . ?
C22 H22 0.9500 . ?
N3 C23 1.141(3) . ?
C23 C24 1.447(3) . ?
C24 H24A 0.9800 . ?
C24 H24B 0.9800 . ?
C24 H24C 0.9800 . ?

loop_
_geom_torsion_atom_site_label_1
_geom_torsion_atom_site_label_2
_geom_torsion_atom_site_label_3
_geom_torsion_atom_site_label_4
_geom_torsion
_geom_torsion_site_symmetry_1
_geom_torsion_site_symmetry_2
_geom_torsion_site_symmetry_3
_geom_torsion_site_symmetry_4
_geom_torsion_publ_flag
O1 P1 C1 C5 57.67(12) . . . . ?
C17 P1 C1 C5 -67.81(12) . . . . ?
C11 P1 C1 C5 178.39(11) . . . . ?
O1 P1 C1 C2 -61.61(11) . . . . ?
C17 P1 C1 C2 172.91(10) . . . . ?
C11 P1 C1 C2 59.11(11) . . . . ?
C5 C1 C2 C3 -34.9(2) . . . . ?
P1 C1 C2 C3 86.38(17) . . . . ?
C5 C1 C2 C10 149.98(15) . . . . ?
P1 C1 C2 C10 -88.74(16) . . . . ?
C4 O2 C3 N2 -162.57(15) . . . . ?
C4 O2 C3 C2 16.6(2) . . . . ?
C10 C2 C3 N2 8.5(3) . . . . ?
C1 C2 C3 N2 -166.77(17) . . . . ?
C10 C2 C3 O2 -170.57(15) . . . . ?
C1 C2 C3 O2 14.2(2) . . . . ?
C3 O2 C4 C6 156.02(15) . . . . ?
C3 O2 C4 C5 -23.9(2) . . . . ?
C6 C4 C5 C9 -1.6(3) . . . . ?
O2 C4 C5 C9 178.31(15) . . . . ?
C6 C4 C5 C1 179.67(15) . . . . ?
O2 C4 C5 C1 -0.5(2) . . . . ?
C2 C1 C5 C4 27.66(19) . . . . ?
P1 C1 C5 C4 -90.74(16) . . . . ?
C2 C1 C5 C9 -151.04(15) . . . . ?
P1 C1 C5 C9 90.56(17) . . . . ?
C5 C4 C6 C7 0.3(3) . . . . ?
O2 C4 C6 C7 -179.52(16) . . . . ?
C4 C6 C7 C8 1.1(3) . . . . ?
C6 C7 C8 C9 -1.4(3) . . . . ?
C7 C8 C9 C5 0.1(3) . . . . ?
C4 C5 C9 C8 1.3(3) . . . . ?
C1 C5 C9 C8 180.00(16) . . . . ?
O1 P1 C11 C12 -163.25(15) . . . . ?
C17 P1 C11 C12 -40.18(18) . . . . ?
C1 P1 C11 C12 76.00(17) . . . . ?
O1 P1 C11 C16 16.68(17) . . . . ?
C17 P1 C11 C16 139.75(14) . . . . ?
C1 P1 C11 C16 -104.07(15) . . . . ?
C16 C11 C12 C13 -0.2(3) . . . . ?
P1 C11 C12 C13 179.75(16) . . . . ?
C11 C12 C13 C14 -0.9(3) . . . . ?
C12 C13 C14 C15 1.3(3) . . . . ?
C13 C14 C15 C16 -0.5(3) . . . . ?
C14 C15 C16 C11 -0.5(3) . . . . ?
C12 C11 C16 C15 0.9(3) . . . . ?
P1 C11 C16 C15 -179.05(15) . . . . ?
O1 P1 C17 C18 24.94(16) . . . . ?
C11 P1 C17 C18 -97.25(14) . . . . ?
C1 P1 C17 C18 149.65(13) . . . . ?
O1 P1 C17 C22 -160.39(13) . . . . ?
C11 P1 C17 C22 77.42(15) . . . . ?
C1 P1 C17 C22 -35.68(16) . . . . ?
C22 C17 C18 C19 -3.7(3) . . . . ?
P1 C17 C18 C19 171.21(14) . . . . ?
C17 C18 C19 C20 2.8(3) . . . . ?
C18 C19 C20 C21 0.4(3) . . . . ?
C19 C20 C21 C22 -2.7(3) . . . . ?
C20 C21 C22 C17 1.8(3) . . . . ?
C18 C17 C22 C21 1.4(3) . . . . ?
P1 C17 C22 C21 -173.15(13) . . . . ?
